data_1000071
loop_
_publ_author_name
'Laligant, Y'
'Le Bail, A'
'Ferey, G'
'Hervieu, M'
'Raveau, B'
'Wilkinson, A'
'Cheetham, A K'

_publ_section_title
;
Synthesis and ab-initio structure determination from X-ray powder data
of Ba~2~ Pd O~3~ with sevenfold coordinated Ba^2+^. Structural
correlations with K~2~ Ni F~4~ and Ba~2~ Ni F~6~
;
_journal_coden_ASTM EJSCE5
_journal_name_full
;
European Journal of Solid State Inorganic Chemistry
;
_journal_page_first 237
_journal_page_last 246
_journal_volume 25
_journal_year 1988
_chemical_formula_structural 'Ba2 Pd O3'
_chemical_formula_sum 'Ba2 O3 Pd'
_chemical_name_systematic 'Dibarium palladate'
_space_group_IT_number 71
_symmetry_cell_setting orthorhombic
_symmetry_Int_Tables_number 71
_symmetry_space_group_name_Hall '-I 2 2'
_symmetry_space_group_name_H-M 'I m m m'
_cell_angle_alpha 90
_cell_angle_beta 90
_cell_angle_gamma 90
_cell_formula_units_Z 2
_cell_length_a 13.335(2)
_cell_length_b 4.080(5)
_cell_length_c 3.8362(4)
_cell_volume 208.7
_refine_ls_R_factor_all 0.0853
_cod_database_code 1000071

loop_
_symmetry_equiv_pos_as_xyz
x,y,z
x,-y,-z
-x,y,-z
-x,-y,z
-x,-y,-z
-x,y,z
x,-y,z
x,y,-z
1/2+x,1/2+y,1/2+z
1/2+x,1/2-y,1/2-z
1/2-x,1/2+y,1/2-z
1/2-x,1/2-y,1/2+z
1/2-x,1/2-y,1/2-z
1/2-x,1/2+y,1/2+z
1/2+x,1/2-y,1/2+z
1/2+x,1/2+y,1/2-z

loop_
_atom_site_label
_atom_site_type_symbol
_atom_site_symmetry_multiplicity
_atom_site_Wyckoff_symbol
_atom_site_fract_x
_atom_site_fract_y
_atom_site_fract_z
_atom_site_occupancy
_atom_site_attached_hydrogens
_atom_site_calc_flag
Ba1 Ba2+ 4 e 0.3539(1) 0. 0. 1. 0 d
Pd1 Pd2+ 2 a 0. 0. 0. 1. 0 d
O1 O2- 2 d 0. 0.5 0. 1. 0 d
O2 O2- 4 e 0.1519(9) 0. 0. 1. 0 d

loop_
_atom_type_symbol
_atom_type_oxidation_number
Ba2+ 2.000
Pd2+ 2.000
O2- -2.000
